data_1507938
loop_
_publ_author_name
'Serpell, Christopher J.'
'Cookson, James'
'Ozkaya, Dogan'
'Beer, Paul D.'

_publ_section_title
;
 Core@shell bimetallic nanoparticle synthesis via anion coordination.
;
_journal_issue 6
_journal_name_full 'Nature chemistry'
_journal_page_first 478
_journal_page_last 483
_journal_paper_doi 10.1038/nchem.1030
_journal_volume 3
_journal_year 2011
_chemical_formula_moiety '2(C16 H36 N), Cl6 Pd2'
_chemical_formula_sum 'C32 H72 Cl6 N2 Pd2'
_chemical_formula_weight 910.45
_chemical_melting_point 367
_space_group_IT_number 2
_symmetry_cell_setting triclinic
_symmetry_space_group_name_Hall '-P 1'
_symmetry_space_group_name_H-M 'P -1'
_atom_sites_solution_hydrogens geom
_atom_sites_solution_primary direct
_audit_creation_date 10-07-01
_audit_creation_method CRYSTALS_ver_14.07
_cell_angle_alpha 91.4858(17)
_cell_angle_beta 103.352(2)
_cell_angle_gamma 107.870(2)
_cell_formula_units_Z 2
_cell_length_a 10.9999(5)
_cell_length_b 11.9542(5)
_cell_length_c 17.7219(9)
_cell_measurement_reflns_used 7872
_cell_measurement_temperature 150
_cell_measurement_theta_max 27
_cell_measurement_theta_min 5
_cell_volume 2146.14(17)
_computing_cell_refinement 'DENZO/SCALEPACK (Otwinowski & Minor, 1997)'
_computing_data_collection 'COLLECT (Nonius, 2001).'
_computing_data_reduction 'DENZO/SCALEPACK (Otwinowski & Minor, 1997)'
_computing_molecular_graphics 'CAMERON (Watkin et al., 1996)'
_computing_publication_material 'CRYSTALS (Betteridge et al., 2003)'
_computing_structure_refinement 'CRYSTALS (Betteridge et al., 2003)'
_computing_structure_solution 'Superflip (Palatinus & Chapuis, 2007)'
_diffrn_ambient_temperature 150
_diffrn_measured_fraction_theta_full 0.971
_diffrn_measured_fraction_theta_max 0.957
_diffrn_measurement_device Area
_diffrn_measurement_device_type 'Nonius KappaCCD'
_diffrn_measurement_method \w
_diffrn_radiation_monochromator graphite
_diffrn_radiation_type 'Mo K\a'
_diffrn_radiation_wavelength 0.71073
_diffrn_reflns_av_R_equivalents 0.124
_diffrn_reflns_limit_h_max 13
_diffrn_reflns_limit_h_min -14
_diffrn_reflns_limit_k_max 15
_diffrn_reflns_limit_k_min -15
_diffrn_reflns_limit_l_max 22
_diffrn_reflns_limit_l_min 0
_diffrn_reflns_number 31204
_diffrn_reflns_theta_full 25.253
_diffrn_reflns_theta_max 27.449
_diffrn_reflns_theta_min 5.100
_diffrn_standards_number 0
_exptl_absorpt_coefficient_mu 1.234
_exptl_absorpt_correction_T_max 0.96
_exptl_absorpt_correction_T_min 0.83
_exptl_absorpt_correction_type multi-scan
_exptl_absorpt_process_details 'DENZO/SCALEPACK (Otwinowski & Minor, 1997)'
_exptl_crystal_colour red
_exptl_crystal_density_diffrn 1.409
_exptl_crystal_density_method 'not measured'
_exptl_crystal_description plate
_exptl_crystal_F_000 944
_exptl_crystal_size_max 0.280
_exptl_crystal_size_mid 0.150
_exptl_crystal_size_min 0.030
_refine_diff_density_max 2.32
_refine_diff_density_min -1.56
_refine_ls_extinction_method None
_refine_ls_goodness_of_fit_ref 0.9755
_refine_ls_hydrogen_treatment none
_refine_ls_matrix_type full
_refine_ls_number_parameters 379
_refine_ls_number_reflns 6371
_refine_ls_number_restraints 0
_refine_ls_R_factor_all 0.1097
_refine_ls_R_factor_gt 0.0509
_refine_ls_shift/su_max 0.0001485
_refine_ls_shift/su_mean 0.0000101
_refine_ls_structure_factor_coef Fsqd
_refine_ls_weighting_details
;
 Method, part 1, Chebychev polynomial, (Watkin, 1994, Prince, 1982) 
 [weight] = 1.0/[A~0~*T~0~(x)+A~1~*T~1~(x) ... +A~n-1~]*T~n-1~(x)] 
 where A~i~ are the Chebychev coefficients listed below and x= Fcalc/Fmax 
 Method = Robust Weighting (Prince, 1982) 
 W = [weight] * [1-(deltaF/6*sigmaF)^2^]^2^ 
 A~i~ are: 
 7.05 7.74 3.40 0.788 
;
_refine_ls_weighting_scheme calc
_refine_ls_wR_factor_all 0.1170
_refine_ls_wR_factor_gt 0.0821
_refine_ls_wR_factor_ref 0.1169
_reflns_limit_h_max 13
_reflns_limit_h_min -14
_reflns_limit_k_max 15
_reflns_limit_k_min -15
_reflns_limit_l_max 22
_reflns_limit_l_min 0
_reflns_number_gt 3888
_reflns_number_total 9394
_reflns_threshold_expression I>2.0\s(I)
_oxford_diffrn_Wilson_B_factor 2.46
_oxford_diffrn_Wilson_scale 55.78
_oxford_refine_ls_r_factor_ref 0.1096
_oxford_refine_ls_scale 0.14347(6)
_oxford_reflns_number_all 6373
_oxford_reflns_threshold_expression_ref I>-3.0\s(I)
_oxford_structure_analysis_title 032CJS10
_cod_data_source_file nchem.1030-s3.cif
_cod_data_source_block TBA2Pd2CL6
_cod_original_cell_volume 2146.14(18)
_cod_original_sg_symbol_H-M 'P -1 '
_cod_database_code 1507938

loop_
_symmetry_equiv_pos_as_xyz
x,y,z
-x,-y,-z

loop_
_atom_site_label
_atom_site_type_symbol
_atom_site_fract_x
_atom_site_fract_y
_atom_site_fract_z
_atom_site_U_iso_or_equiv
_atom_site_occupancy
_atom_site_adp_type
_atom_site_refinement_flags_posn
Pd1 Pd 0.64417(7) 0.55950(7) 0.31299(5) 0.0333 1.0000 Uani .
Cl2 Cl 0.7757(2) 0.4437(2) 0.34269(14) 0.0365 1.0000 Uani .
Cl3 Cl 0.7589(2) 0.6532(2) 0.22418(15) 0.0402 1.0000 Uani .
Pd4 Pd 0.61110(7) 0.75791(7) 0.18310(5) 0.0353 1.0000 Uani .
Cl5 Cl 0.5202(3) 0.6846(3) 0.28395(17) 0.0508 1.0000 Uani .
Cl6 Cl 0.7065(3) 0.8276(2) 0.08587(15) 0.0449 1.0000 Uani .
Cl7 Cl 0.4564(2) 0.8500(2) 0.14991(15) 0.0432 1.0000 Uani .
Cl8 Cl 0.5192(2) 0.4722(2) 0.39362(15) 0.0436 1.0000 Uani .
N9 N 0.3286(7) 0.7799(6) -0.1208(4) 0.0326 1.0000 Uani .
C10 C 0.2915(9) 0.6516(7) -0.1037(6) 0.0328 1.0000 Uani .
C11 C 0.3564(9) 0.6288(8) -0.0231(6) 0.0346 1.0000 Uani .
C12 C 0.3009(10) 0.4983(8) -0.0129(6) 0.0447 1.0000 Uani .
C13 C 0.3626(11) 0.4696(9) 0.0670(7) 0.0545 1.0000 Uani .
C14 C 0.2432(9) 0.7799(8) -0.2014(5) 0.0381 1.0000 Uani .
C15 C 0.2697(10) 0.8968(9) -0.2367(6) 0.0438 1.0000 Uani .
C16 C 0.1847(11) 0.8756(9) -0.3203(6) 0.0484 1.0000 Uani .
C17 C 0.2057(11) 0.9859(10) -0.3617(7) 0.0634 1.0000 Uani .
C18 C 0.4753(8) 0.8278(8) -0.1181(5) 0.0338 1.0000 Uani .
C19 C 0.5214(9) 0.7650(8) -0.1761(5) 0.0370 1.0000 Uani .
C20 C 0.6665(10) 0.8222(9) -0.1684(6) 0.0462 1.0000 Uani .
C21 C 0.7184(11) 0.7566(9) -0.2231(7) 0.0531 1.0000 Uani .
C22 C 0.3067(8) 0.8590(7) -0.0601(5) 0.0338 1.0000 Uani .
C23 C 0.1674(9) 0.8218(8) -0.0497(6) 0.0414 1.0000 Uani .
C24 C 0.1579(9) 0.9001(9) 0.0166(6) 0.0423 1.0000 Uani .
C25 C 0.0201(10) 0.8643(10) 0.0299(7) 0.0559 1.0000 Uani .
N26 N 0.1966(7) 0.6177(6) 0.3883(4) 0.0345 1.0000 Uani .
C27 C 0.1371(9) 0.5154(8) 0.4325(5) 0.0357 1.0000 Uani .
C28 C 0.1962(9) 0.4167(8) 0.4383(6) 0.0376 1.0000 Uani .
C29 C 0.1209(10) 0.3194(8) 0.4810(6) 0.0419 1.0000 Uani .
C30 C 0.1737(11) 0.2162(9) 0.4899(7) 0.0551 1.0000 Uani .
C31 C 0.3370(8) 0.6886(8) 0.4310(6) 0.0369 1.0000 Uani .
C32 C 0.3547(9) 0.7643(8) 0.5050(5) 0.0380 1.0000 Uani .
C33 C 0.5026(9) 0.8248(9) 0.5423(6) 0.0452 1.0000 Uani .
C34 C 0.5271(11) 0.9118(10) 0.6130(6) 0.0626 1.0000 Uani .
C35 C 0.1061(9) 0.6946(8) 0.3794(6) 0.0372 1.0000 Uani .
C36 C 0.1380(9) 0.7936(8) 0.3283(6) 0.0411 1.0000 Uani .
C37 C 0.0647(10) 0.8823(8) 0.3412(6) 0.0457 1.0000 Uani .
C38 C 0.0634(11) 0.9640(9) 0.2755(7) 0.0617 1.0000 Uani .
C39 C 0.2031(9) 0.5737(8) 0.3089(5) 0.0359 1.0000 Uani .
C40 C 0.0763(9) 0.4971(8) 0.2556(6) 0.0401 1.0000 Uani .
C41 C 0.0969(10) 0.4809(9) 0.1739(6) 0.0442 1.0000 Uani .
C42 C 0.1023(12) 0.5886(10) 0.1293(6) 0.0600 1.0000 Uani .
H101 H 0.3155 0.6064 -0.1409 0.0411 1.0000 Uiso R
H102 H 0.1968 0.6221 -0.1099 0.0406 1.0000 Uiso R
H111 H 0.4515 0.6481 -0.0185 0.0462 1.0000 Uiso R
H112 H 0.3422 0.6769 0.0165 0.0463 1.0000 Uiso R
H121 H 0.3138 0.4498 -0.0525 0.0543 1.0000 Uiso R
H122 H 0.2069 0.4807 -0.0178 0.0539 1.0000 Uiso R
H131 H 0.3271 0.3877 0.0731 0.0789 1.0000 Uiso R
H132 H 0.4555 0.4887 0.0722 0.0792 1.0000 Uiso R
H133 H 0.3482 0.5160 0.1068 0.0791 1.0000 Uiso R
H141 H 0.2551 0.7226 -0.2373 0.0530 1.0000 Uiso R
H142 H 0.1518 0.7558 -0.1984 0.0531 1.0000 Uiso R
H151 H 0.3629 0.9295 -0.2364 0.0562 1.0000 Uiso R
H152 H 0.2441 0.9511 -0.2067 0.0561 1.0000 Uiso R
H161 H 0.2075 0.8171 -0.3492 0.0610 1.0000 Uiso R
H162 H 0.0930 0.8461 -0.3183 0.0608 1.0000 Uiso R
H171 H 0.1500 0.9687 -0.4142 0.0911 1.0000 Uiso R
H172 H 0.2965 1.0167 -0.3631 0.0909 1.0000 Uiso R
H173 H 0.1832 1.0423 -0.3323 0.0910 1.0000 Uiso R
H181 H 0.4925 0.9095 -0.1291 0.0503 1.0000 Uiso R
H182 H 0.5247 0.8241 -0.0665 0.0500 1.0000 Uiso R
H191 H 0.4715 0.7685 -0.2292 0.0433 1.0000 Uiso R
H192 H 0.5033 0.6821 -0.1667 0.0432 1.0000 Uiso R
H201 H 0.6825 0.9039 -0.1804 0.0610 1.0000 Uiso R
H202 H 0.7121 0.8200 -0.1150 0.0608 1.0000 Uiso R
H211 H 0.8133 0.7903 -0.2128 0.0880 1.0000 Uiso R
H212 H 0.6790 0.7648 -0.2761 0.0882 1.0000 Uiso R
H213 H 0.6947 0.6740 -0.2157 0.0879 1.0000 Uiso R
H221 H 0.3276 0.9373 -0.0773 0.0434 1.0000 Uiso R
H222 H 0.3674 0.8590 -0.0106 0.0435 1.0000 Uiso R
H231 H 0.1096 0.8303 -0.0980 0.0539 1.0000 Uiso R
H232 H 0.1417 0.7394 -0.0393 0.0538 1.0000 Uiso R
H241 H 0.1784 0.9810 0.0033 0.0560 1.0000 Uiso R
H242 H 0.2214 0.8957 0.0632 0.0564 1.0000 Uiso R
H251 H 0.0183 0.9147 0.0729 0.0890 1.0000 Uiso R
H252 H -0.0419 0.8706 -0.0170 0.0891 1.0000 Uiso R
H253 H -0.0047 0.7829 0.0414 0.0892 1.0000 Uiso R
H271 H 0.1499 0.5475 0.4857 0.0443 1.0000 Uiso R
H272 H 0.0429 0.4834 0.4074 0.0439 1.0000 Uiso R
H281 H 0.2880 0.4451 0.4659 0.0542 1.0000 Uiso R
H282 H 0.1853 0.3832 0.3858 0.0541 1.0000 Uiso R
H291 H 0.1277 0.3551 0.5324 0.0549 1.0000 Uiso R
H292 H 0.0293 0.2893 0.4518 0.0552 1.0000 Uiso R
H301 H 0.1215 0.1565 0.5144 0.0840 1.0000 Uiso R
H302 H 0.2625 0.2443 0.5214 0.0845 1.0000 Uiso R
H303 H 0.1709 0.1839 0.4386 0.0841 1.0000 Uiso R
H311 H 0.3740 0.7396 0.3942 0.0454 1.0000 Uiso R
H312 H 0.3848 0.6326 0.4464 0.0454 1.0000 Uiso R
H321 H 0.3137 0.8248 0.4913 0.0514 1.0000 Uiso R
H322 H 0.3134 0.7159 0.5408 0.0508 1.0000 Uiso R
H331 H 0.5432 0.8658 0.5027 0.0652 1.0000 Uiso R
H332 H 0.5389 0.7623 0.5587 0.0655 1.0000 Uiso R
H341 H 0.6195 0.9363 0.6406 0.0970 1.0000 Uiso R
H342 H 0.5014 0.9795 0.5956 0.0971 1.0000 Uiso R
H343 H 0.4745 0.8734 0.6472 0.0972 1.0000 Uiso R
H351 H 0.1146 0.7299 0.4309 0.0461 1.0000 Uiso R
H352 H 0.0161 0.6448 0.3569 0.0459 1.0000 Uiso R
H361 H 0.2330 0.8339 0.3409 0.0561 1.0000 Uiso R
H362 H 0.1070 0.7616 0.2744 0.0566 1.0000 Uiso R
H371 H 0.1108 0.9299 0.3905 0.0564 1.0000 Uiso R
H372 H -0.0259 0.8374 0.3419 0.0562 1.0000 Uiso R
H381 H 0.0254 1.0235 0.2863 0.1031 1.0000 Uiso R
H382 H 0.1516 1.0022 0.2707 0.1028 1.0000 Uiso R
H383 H 0.0105 0.9164 0.2271 0.1032 1.0000 Uiso R
H391 H 0.2345 0.6441 0.2829 0.0429 1.0000 Uiso R
H392 H 0.2666 0.5299 0.3169 0.0432 1.0000 Uiso R
H401 H 0.0087 0.5355 0.2531 0.0490 1.0000 Uiso R
H402 H 0.0480 0.4202 0.2741 0.0493 1.0000 Uiso R
H411 H 0.1776 0.4621 0.1788 0.0552 1.0000 Uiso R
H412 H 0.0222 0.4158 0.1450 0.0550 1.0000 Uiso R
H421 H 0.0982 0.5686 0.0758 0.0868 1.0000 Uiso R
H422 H 0.1818 0.6516 0.1525 0.0870 1.0000 Uiso R
H423 H 0.0282 0.6121 0.1320 0.0868 1.0000 Uiso R

loop_
_atom_site_aniso_label
_atom_site_aniso_U_11
_atom_site_aniso_U_22
_atom_site_aniso_U_33
_atom_site_aniso_U_23
_atom_site_aniso_U_13
_atom_site_aniso_U_12
Pd1 0.0335(4) 0.0363(4) 0.0366(5) 0.0063(4) 0.0145(4) 0.0161(4)
Cl2 0.0369(13) 0.0389(14) 0.0400(14) 0.0036(11) 0.0125(11) 0.0193(11)
Cl3 0.0386(14) 0.0513(15) 0.0450(15) 0.0194(12) 0.0225(12) 0.0246(12)
Pd4 0.0347(4) 0.0349(4) 0.0402(5) 0.0084(4) 0.0127(4) 0.0140(4)
Cl5 0.0538(16) 0.0646(18) 0.0635(18) 0.0363(15) 0.0393(14) 0.0408(14)
Cl6 0.0514(15) 0.0463(15) 0.0454(15) 0.0192(12) 0.0239(13) 0.0181(12)
Cl7 0.0437(14) 0.0388(14) 0.0492(16) 0.0067(12) 0.0066(12) 0.0196(12)
Cl8 0.0433(14) 0.0515(15) 0.0512(16) 0.0212(13) 0.0269(12) 0.0245(12)
N9 0.037(4) 0.028(4) 0.036(4) 0.001(3) 0.012(4) 0.014(3)
C10 0.029(5) 0.019(5) 0.055(6) -0.001(4) 0.019(5) 0.007(4)
C11 0.037(5) 0.033(5) 0.043(6) 0.007(4) 0.015(5) 0.020(4)
C12 0.050(6) 0.034(6) 0.058(7) 0.013(5) 0.024(5) 0.016(5)
C13 0.067(7) 0.048(7) 0.071(8) 0.028(6) 0.039(6) 0.032(6)
C14 0.039(5) 0.031(5) 0.038(6) -0.005(4) -0.002(4) 0.012(4)
C15 0.046(6) 0.042(6) 0.038(6) -0.003(5) -0.001(5) 0.015(5)
C16 0.063(7) 0.037(6) 0.049(7) 0.009(5) 0.006(5) 0.028(5)
C17 0.053(7) 0.070(8) 0.068(8) 0.012(7) 0.002(6) 0.029(6)
C18 0.028(5) 0.031(5) 0.048(6) 0.004(4) 0.012(4) 0.015(4)
C19 0.041(6) 0.032(5) 0.036(6) 0.004(4) 0.005(4) 0.013(4)
C20 0.050(6) 0.041(6) 0.053(7) 0.007(5) 0.019(5) 0.018(5)
C21 0.062(7) 0.042(6) 0.070(8) 0.015(6) 0.034(6) 0.025(5)
C22 0.036(5) 0.029(5) 0.042(6) 0.001(4) 0.016(4) 0.015(4)
C23 0.042(6) 0.037(6) 0.048(6) -0.002(5) 0.010(5) 0.017(5)
C24 0.039(6) 0.047(6) 0.047(6) -0.001(5) 0.012(5) 0.022(5)
C25 0.051(7) 0.052(7) 0.078(8) 0.009(6) 0.030(6) 0.025(6)
N26 0.031(4) 0.033(4) 0.043(5) 0.004(4) 0.015(4) 0.010(3)
C27 0.031(5) 0.038(5) 0.035(5) 0.004(4) 0.004(4) 0.009(4)
C28 0.037(5) 0.038(6) 0.041(6) 0.013(5) 0.009(4) 0.015(4)
C29 0.052(6) 0.042(6) 0.036(6) 0.000(5) 0.019(5) 0.016(5)
C30 0.072(8) 0.043(6) 0.063(8) 0.018(6) 0.024(6) 0.030(6)
C31 0.024(5) 0.036(5) 0.050(6) 0.000(5) 0.007(4) 0.009(4)
C32 0.038(5) 0.036(5) 0.039(6) 0.010(4) 0.010(4) 0.010(4)
C33 0.032(5) 0.043(6) 0.048(6) 0.008(5) -0.003(5) 0.004(5)
C34 0.064(8) 0.063(8) 0.054(7) 0.000(6) -0.002(6) 0.024(6)
C35 0.033(5) 0.036(5) 0.043(6) -0.003(4) 0.007(4) 0.014(4)
C36 0.037(6) 0.036(6) 0.057(7) 0.004(5) 0.015(5) 0.018(5)
C37 0.039(6) 0.040(6) 0.058(7) 0.003(5) 0.013(5) 0.013(5)
C38 0.065(8) 0.050(7) 0.095(9) 0.035(7) 0.034(7) 0.041(6)
C39 0.033(5) 0.036(5) 0.041(6) 0.000(4) 0.012(4) 0.012(4)
C40 0.029(5) 0.042(6) 0.052(6) 0.002(5) 0.009(5) 0.016(4)
C41 0.035(6) 0.044(6) 0.044(6) -0.017(5) 0.005(5) 0.005(5)
C42 0.072(8) 0.066(8) 0.051(7) 0.016(6) 0.022(6) 0.028(7)

loop_
_atom_type_symbol
_atom_type_scat_dispersion_real
_atom_type_scat_dispersion_imag
_atom_type_scat_Cromer_Mann_a1
_atom_type_scat_Cromer_Mann_b1
_atom_type_scat_Cromer_Mann_a2
_atom_type_scat_Cromer_Mann_b2
_atom_type_scat_Cromer_Mann_a3
_atom_type_scat_Cromer_Mann_b3
_atom_type_scat_Cromer_Mann_a4
_atom_type_scat_Cromer_Mann_b4
_atom_type_scat_Cromer_Mann_c
_atom_type_scat_source
C 0.0033 0.0016 2.3100 20.8439 1.0200 10.2075 1.5886 0.5687 0.8650 51.6512 0.2156 'International Tables Vol C 4.2.6.8 and 6.1.1.4'
H 0.0000 0.0000 0.4930 10.5109 0.3229 26.1257 0.1402 3.1424 0.0408 57.7998 0.0030 'International Tables Vol C 4.2.6.8 and 6.1.1.4'
N 0.0061 0.0033 12.2126 0.0057 3.1322 9.8933 2.0125 28.9975 1.1663 0.5826 -11.5290 'International Tables Vol C 4.2.6.8 and 6.1.1.4'
Pd -0.9988 1.0072 19.3319 0.6987 15.5017 7.9893 5.2954 25.2052 0.6058 76.8986 5.2659 'International Tables Vol C 4.2.6.8 and 6.1.1.4'
Cl 0.1484 0.1585 11.4604 0.0104 7.1964 1.1662 6.2556 18.5194 1.6455 47.7784 -9.5574 'International Tables Vol C 4.2.6.8 and 6.1.1.4'

loop_
_geom_angle_atom_site_label_1
_geom_angle_atom_site_label_2
_geom_angle_atom_site_label_3
_geom_angle
_geom_angle_publ_flag
Cl2 Pd1 Cl3 92.32(9) yes
Cl2 Pd1 Pd4 135.70(7) yes
Cl3 Pd1 Pd4 43.67(6) yes
Cl2 Pd1 Cl5 177.22(11) yes
Cl3 Pd1 Cl5 85.90(9) yes
Pd4 Pd1 Cl5 42.79(7) yes
Cl2 Pd1 Cl8 91.74(9) yes
Cl3 Pd1 Cl8 175.51(10) yes
Pd4 Pd1 Cl8 132.09(7) yes
Cl5 Pd1 Cl8 90.12(9) yes
Pd1 Cl3 Pd4 92.78(9) yes
Pd1 Pd4 Cl3 43.56(6) yes
Pd1 Pd4 Cl5 42.79(7) yes
Cl3 Pd4 Cl5 85.80(9) yes
Pd1 Pd4 Cl6 135.31(7) yes
Cl3 Pd4 Cl6 92.23(9) yes
Cl5 Pd4 Cl6 177.99(10) yes
Pd1 Pd4 Cl7 131.35(7) yes
Cl3 Pd4 Cl7 174.88(10) yes
Cl5 Pd4 Cl7 89.24(10) yes
Cl6 Pd4 Cl7 92.74(10) yes
Pd1 Cl5 Pd4 94.42(9) yes
C10 N9 C14 105.5(6) yes
C10 N9 C18 110.3(6) yes
C14 N9 C18 111.7(7) yes
C10 N9 C22 112.1(7) yes
C14 N9 C22 111.5(7) yes
C18 N9 C22 105.9(6) yes
N9 C10 C11 115.9(7) yes
N9 C10 H101 108.8 no
C11 C10 H101 106.9 no
N9 C10 H102 108.2 no
C11 C10 H102 107.3 no
H101 C10 H102 109.6 no
C10 C11 C12 109.5(8) yes
C10 C11 H111 108.4 no
C12 C11 H111 108.3 no
C10 C11 H112 110.6 no
C12 C11 H112 110.3 no
H111 C11 H112 109.6 no
C11 C12 C13 112.0(8) yes
C11 C12 H121 110.7 no
C13 C12 H121 109.3 no
C11 C12 H122 107.2 no
C13 C12 H122 108.1 no
H121 C12 H122 109.3 no
C12 C13 H131 111.6 no
C12 C13 H132 108.1 no
H131 C13 H132 108.8 no
C12 C13 H133 109.9 no
H131 C13 H133 109.2 no
H132 C13 H133 109.2 no
N9 C14 C15 116.7(7) yes
N9 C14 H141 108.3 no
C15 C14 H141 107.2 no
N9 C14 H142 108.0 no
C15 C14 H142 106.8 no
H141 C14 H142 109.7 no
C14 C15 C16 108.6(8) yes
C14 C15 H151 110.5 no
C16 C15 H151 110.0 no
C14 C15 H152 108.5 no
C16 C15 H152 108.8 no
H151 C15 H152 110.5 no
C15 C16 C17 113.0(9) yes
C15 C16 H161 108.1 no
C17 C16 H161 108.5 no
C15 C16 H162 107.6 no
C17 C16 H162 108.9 no
H161 C16 H162 110.8 no
C16 C17 H171 110.3 no
C16 C17 H172 109.4 no
H171 C17 H172 109.8 no
C16 C17 H173 107.0 no
H171 C17 H173 110.2 no
H172 C17 H173 110.1 no
N9 C18 C19 116.0(7) yes
N9 C18 H181 106.1 no
C19 C18 H181 108.0 no
N9 C18 H182 108.3 no
C19 C18 H182 108.4 no
H181 C18 H182 109.9 no
C18 C19 C20 110.5(7) yes
C18 C19 H191 109.0 no
C20 C19 H191 109.8 no
C18 C19 H192 109.2 no
C20 C19 H192 109.9 no
H191 C19 H192 108.2 no
C19 C20 C21 112.0(8) yes
C19 C20 H201 109.0 no
C21 C20 H201 109.5 no
C19 C20 H202 107.5 no
C21 C20 H202 108.7 no
H201 C20 H202 110.1 no
C20 C21 H211 109.9 no
C20 C21 H212 108.7 no
H211 C21 H212 109.4 no
C20 C21 H213 110.1 no
H211 C21 H213 109.8 no
H212 C21 H213 108.8 no
N9 C22 C23 114.5(7) yes
N9 C22 H221 106.2 no
C23 C22 H221 109.0 no
N9 C22 H222 107.8 no
C23 C22 H222 108.9 no
H221 C22 H222 110.4 no
C22 C23 C24 110.6(8) yes
C22 C23 H231 107.7 no
C24 C23 H231 109.3 no
C22 C23 H232 109.3 no
C24 C23 H232 110.6 no
H231 C23 H232 109.3 no
C23 C24 C25 112.3(8) yes
C23 C24 H241 108.9 no
C25 C24 H241 107.1 no
C23 C24 H242 108.1 no
C25 C24 H242 110.5 no
H241 C24 H242 109.8 no
C24 C25 H251 110.0 no
C24 C25 H252 109.5 no
H251 C25 H252 110.0 no
C24 C25 H253 109.3 no
H251 C25 H253 109.6 no
H252 C25 H253 108.4 no
C27 N26 C31 111.9(7) yes
C27 N26 C35 106.2(6) yes
C31 N26 C35 111.1(7) yes
C27 N26 C39 111.4(7) yes
C31 N26 C39 106.1(6) yes
C35 N26 C39 110.2(7) yes
N26 C27 C28 116.6(7) yes
N26 C27 H271 107.5 no
C28 C27 H271 106.1 no
N26 C27 H272 107.4 no
C28 C27 H272 109.4 no
H271 C27 H272 109.7 no
C27 C28 C29 109.7(8) yes
C27 C28 H281 111.0 no
C29 C28 H281 109.3 no
C27 C28 H282 107.9 no
C29 C28 H282 108.1 no
H281 C28 H282 110.8 no
C28 C29 C30 113.4(8) yes
C28 C29 H291 107.4 no
C30 C29 H291 109.3 no
C28 C29 H292 108.8 no
C30 C29 H292 107.8 no
H291 C29 H292 110.2 no
C29 C30 H301 110.4 no
C29 C30 H302 108.3 no
H301 C30 H302 109.4 no
C29 C30 H303 108.6 no
H301 C30 H303 109.4 no
H302 C30 H303 110.6 no
N26 C31 C32 116.7(7) yes
N26 C31 H311 106.5 no
C32 C31 H311 108.7 no
N26 C31 H312 107.6 no
C32 C31 H312 106.0 no
H311 C31 H312 111.4 no
C31 C32 C33 109.6(8) yes
C31 C32 H321 108.2 no
C33 C32 H321 108.8 no
C31 C32 H322 109.8 no
C33 C32 H322 110.5 no
H321 C32 H322 110.0 no
C32 C33 C34 112.2(9) yes
C32 C33 H331 108.4 no
C34 C33 H331 110.1 no
C32 C33 H332 106.5 no
C34 C33 H332 109.3 no
H331 C33 H332 110.4 no
C33 C34 H341 109.6 no
C33 C34 H342 109.2 no
H341 C34 H342 110.7 no
C33 C34 H343 108.9 no
H341 C34 H343 109.2 no
H342 C34 H343 109.2 no
N26 C35 C36 114.8(7) yes
N26 C35 H351 107.5 no
C36 C35 H351 107.7 no
N26 C35 H352 108.8 no
C36 C35 H352 107.6 no
H351 C35 H352 110.4 no
C35 C36 C37 109.2(8) yes
C35 C36 H361 110.1 no
C37 C36 H361 110.2 no
C35 C36 H362 109.4 no
C37 C36 H362 108.0 no
H361 C36 H362 109.8 no
C36 C37 C38 110.5(8) yes
C36 C37 H371 108.5 no
C38 C37 H371 109.0 no
C36 C37 H372 108.6 no
C38 C37 H372 109.9 no
H371 C37 H372 110.3 no
C37 C38 H381 110.1 no
C37 C38 H382 110.5 no
H381 C38 H382 109.0 no
C37 C38 H383 108.3 no
H381 C38 H383 109.4 no
H382 C38 H383 109.5 no
N26 C39 C40 116.8(7) yes
N26 C39 H391 106.2 no
C40 C39 H391 106.8 no
N26 C39 H392 107.9 no
C40 C39 H392 108.5 no
H391 C39 H392 110.5 no
C39 C40 C41 109.2(7) yes
C39 C40 H401 109.0 no
C41 C40 H401 109.5 no
C39 C40 H402 110.6 no
C41 C40 H402 108.7 no
H401 C40 H402 109.8 no
C40 C41 C42 113.5(8) yes
C40 C41 H411 108.6 no
C42 C41 H411 109.8 no
C40 C41 H412 106.9 no
C42 C41 H412 107.8 no
H411 C41 H412 110.2 no
C41 C42 H421 109.8 no
C41 C42 H422 109.8 no
H421 C42 H422 110.2 no
C41 C42 H423 108.1 no
H421 C42 H423 109.4 no
H422 C42 H423 109.6 no

loop_
_geom_bond_atom_site_label_1
_geom_bond_atom_site_label_2
_geom_bond_distance
_geom_bond_publ_flag
Pd1 Cl2 2.281(2) yes
Pd1 Cl3 2.338(3) yes
Pd1 Pd4 3.3886(11) yes
Pd1 Cl5 2.309(3) yes
Pd1 Cl8 2.264(3) yes
Cl3 Pd4 2.342(3) yes
Pd4 Cl5 2.309(3) yes
Pd4 Cl6 2.267(3) yes
Pd4 Cl7 2.275(3) yes
N9 C10 1.518(10) yes
N9 C14 1.517(11) yes
N9 C18 1.526(10) yes
N9 C22 1.523(10) yes
C10 C11 1.515(12) yes
C10 H101 0.972 no
C10 H102 0.970 no
C11 C12 1.523(12) yes
C11 H111 0.983 no
C11 H112 0.966 no
C12 C13 1.519(14) yes
C12 H121 0.962 no
C12 H122 0.972 no
C13 H131 0.956 no
C13 H132 0.957 no
C13 H133 0.956 no
C14 C15 1.521(13) yes
C14 H141 0.981 no
C14 H142 0.972 no
C15 C16 1.526(13) yes
C15 H151 0.977 no
C15 H152 0.974 no
C16 C17 1.507(14) yes
C16 H161 0.980 no
C16 H162 0.971 no
C17 H171 0.965 no
C17 H172 0.960 no
C17 H173 0.965 no
C18 C19 1.520(12) yes
C18 H181 0.969 no
C18 H182 0.961 no
C19 C20 1.503(12) yes
C19 H191 0.983 no
C19 H192 0.977 no
C20 C21 1.540(13) yes
C20 H201 0.975 no
C20 H202 0.969 no
C21 H211 0.967 no
C21 H212 0.959 no
C21 H213 0.962 no
C22 C23 1.516(12) yes
C22 H221 0.968 no
C22 H222 0.971 no
C23 C24 1.524(12) yes
C23 H231 0.969 no
C23 H232 0.974 no
C24 C25 1.519(13) yes
C24 H241 0.971 no
C24 H242 0.966 no
C25 H251 0.967 no
C25 H252 0.966 no
C25 H253 0.968 no
N26 C27 1.526(11) yes
N26 C31 1.517(11) yes
N26 C35 1.535(10) yes
N26 C39 1.515(11) yes
C27 C28 1.507(12) yes
C27 H271 0.972 no
C27 H272 0.977 no
C28 C29 1.535(12) yes
C28 H281 0.963 no
C28 H282 0.970 no
C29 C30 1.514(13) yes
C29 H291 0.972 no
C29 H292 0.969 no
C30 H301 0.953 no
C30 H302 0.956 no
C30 H303 0.967 no
C31 C32 1.513(12) yes
C31 H311 0.977 no
C31 H312 0.979 no
C32 C33 1.537(12) yes
C32 H321 0.971 no
C32 H322 0.966 no
C33 C34 1.525(14) yes
C33 H331 0.980 no
C33 H332 0.971 no
C34 H341 0.969 no
C34 H342 0.971 no
C34 H343 0.963 no
C35 C36 1.514(13) yes
C35 H351 0.967 no
C35 H352 0.968 no
C36 C37 1.557(12) yes
C36 H361 0.975 no
C36 H362 0.962 no
C37 C38 1.539(13) yes
C37 H371 0.969 no
C37 H372 0.980 no
C38 H381 0.964 no
C38 H382 0.962 no
C38 H383 0.969 no
C39 C40 1.497(12) yes
C39 H391 0.977 no
C39 H392 0.983 no
C40 C41 1.531(13) yes
C40 H401 0.981 no
C40 H402 0.968 no
C41 C42 1.521(14) yes
C41 H411 0.967 no
C41 H412 0.968 no
C42 H421 0.960 no
C42 H422 0.957 no
C42 H423 0.950 no
